data_2214545
loop_
_publ_author_name
'Schepke, Manuela'
'Edelmann, Frank T.'
'Blaurock, Steffen'

_publ_section_title
;
 Hexaaquazinc(II) <small>D</small>-camphor-10-sulfonate
;
_journal_coeditor_code BT2423
_journal_issue 8
_journal_name_full 'Acta Crystallographica Section E'
_journal_page_first m2071
_journal_page_last m2071
_journal_paper_doi 10.1107/S1600536807031984
_journal_volume 63
_journal_year 2007
_chemical_formula_iupac '[Zn (H2 O)6] (C10 H15 O4 S)2'
_chemical_formula_moiety 'H12 O6 Zn 2+, 2(C10 H15 O4 S -)'
_chemical_formula_sum 'C20 H42 O14 S2 Zn'
_chemical_formula_weight 636.03
_chemical_name_systematic
;
Hexaaquazinc(II) D-camphor-10-sulfonate
;
_space_group_IT_number 4
_symmetry_cell_setting monoclinic
_symmetry_space_group_name_Hall 'P 2yb'
_symmetry_space_group_name_H-M 'P 1 21 1'
_atom_sites_solution_hydrogens geom
_atom_sites_solution_primary direct
_atom_sites_solution_secondary difmap
_audit_creation_method SHELXL-97
_cell_angle_alpha 90.00
_cell_angle_beta 93.841(10)
_cell_angle_gamma 90.00
_cell_formula_units_Z 2
_cell_length_a 11.7293(14)
_cell_length_b 7.0854(8)
_cell_length_c 17.169(2)
_cell_measurement_reflns_used 66
_cell_measurement_temperature 173(2)
_cell_measurement_theta_max 12.5
_cell_measurement_theta_min 3
_cell_volume 1423.7(3)
_computing_cell_refinement XSCANS
_computing_data_collection 'XSCANS (Fait, 1991)'
_computing_data_reduction XSCANS
_computing_molecular_graphics 'SHELXTL-Plus (Siemens, 1995)'
_computing_publication_material SHELXTL-Plus
_computing_structure_refinement 'SHELXL97 (Sheldrick, 1997)'
_computing_structure_solution 'SHELXS97 (Sheldrick, 1997)'
_diffrn_ambient_temperature 173(2)
_diffrn_measured_fraction_theta_full 0.996
_diffrn_measured_fraction_theta_max 0.996
_diffrn_measurement_device_type 'Siemens P4'
_diffrn_measurement_method \w
_diffrn_radiation_monochromator graphite
_diffrn_radiation_source 'fine-focus sealed tube'
_diffrn_radiation_type MoK\a
_diffrn_radiation_wavelength 0.71073
_diffrn_reflns_av_R_equivalents 0.0230
_diffrn_reflns_av_sigmaI/netI 0.0345
_diffrn_reflns_limit_h_max 15
_diffrn_reflns_limit_h_min -15
_diffrn_reflns_limit_k_max 9
_diffrn_reflns_limit_k_min -9
_diffrn_reflns_limit_l_max 22
_diffrn_reflns_limit_l_min 0
_diffrn_reflns_number 7590
_diffrn_reflns_theta_full 28.75
_diffrn_reflns_theta_max 28.75
_diffrn_reflns_theta_min 3.04
_diffrn_standards_decay_% 0
_diffrn_standards_interval_count 247
_diffrn_standards_number 3
_exptl_absorpt_coefficient_mu 1.073
_exptl_absorpt_correction_T_max 0.8141
_exptl_absorpt_correction_T_min 0.5654
_exptl_absorpt_correction_type empirical
_exptl_absorpt_process_details '(Siemens, 1994)'
_exptl_crystal_colour colourless
_exptl_crystal_density_diffrn 1.484
_exptl_crystal_density_method 'not measured'
_exptl_crystal_description plate
_exptl_crystal_F_000 672
_exptl_crystal_size_max 0.60
_exptl_crystal_size_mid 0.60
_exptl_crystal_size_min 0.20
_refine_diff_density_max 0.509
_refine_diff_density_min -0.475
_refine_ls_abs_structure_details 'Flack (1983), 3392 Friedel pairs'
_refine_ls_abs_structure_Flack -0.005(10)
_refine_ls_extinction_method none
_refine_ls_goodness_of_fit_ref 0.972
_refine_ls_hydrogen_treatment constr
_refine_ls_matrix_type full
_refine_ls_number_parameters 334
_refine_ls_number_reflns 7364
_refine_ls_number_restraints 1
_refine_ls_restrained_S_all 0.972
_refine_ls_R_factor_all 0.0454
_refine_ls_R_factor_gt 0.0339
_refine_ls_shift/su_max 0.005
_refine_ls_shift/su_mean 0.000
_refine_ls_structure_factor_coef Fsqd
_refine_ls_weighting_details 'calc w=1/[\s^2^(Fo^2^)+(0.0537P)^2^] where P=(Fo^2^+2Fc^2^)/3'
_refine_ls_weighting_scheme calc
_refine_ls_wR_factor_gt 0.0834
_refine_ls_wR_factor_ref 0.0871
_reflns_number_gt 5903
_reflns_number_total 7364
_reflns_threshold_expression I>2\s(I)
_cod_data_source_file bt2423.cif
_cod_data_source_block I
_cod_original_sg_symbol_Hall P2yb
_cod_original_sg_symbol_H-M 'P 21'
_cod_database_code 2214545
_cod_database_fobs_code 2214545

loop_
_symmetry_equiv_pos_as_xyz
'x, y, z'
'-x, y+1/2, -z'

loop_
_atom_site_type_symbol
_atom_site_label
_atom_site_fract_x
_atom_site_fract_y
_atom_site_fract_z
_atom_site_U_iso_or_equiv
_atom_site_adp_type
_atom_site_calc_flag
_atom_site_refinement_flags
_atom_site_occupancy
Zn Zn 0.24152(2) 0.23602(6) 0.494431(14) 0.01905(7) Uani d . 1
O O11 0.35940(15) 0.2373(4) 0.58803(11) 0.0380(4) Uani d . 1
H H01 0.4241 0.2623 0.5725 0.046 Uiso d . 1
H H02 0.3635 0.1211 0.5973 0.046 Uiso d . 1
O O12 0.12659(17) 0.2322(4) 0.39833(12) 0.0437(5) Uani d . 1
H H03 0.0773 0.1569 0.4132 0.052 Uiso d . 1
H H04 0.0907 0.3348 0.3941 0.052 Uiso d . 1
O O13 0.1539(2) 0.4604(3) 0.54210(15) 0.0260(5) Uani d . 1
H H05 0.0868 0.4420 0.5548 0.031 Uiso d . 1
H H06 0.1535 0.5749 0.5296 0.031 Uiso d . 1
O O14 0.32956(19) 0.0144(3) 0.44599(15) 0.0263(6) Uani d . 1
H H07 0.3961 0.0090 0.4308 0.032 Uiso d . 1
H H08 0.3149 -0.0984 0.4564 0.032 Uiso d . 1
O O15 0.1528(2) 0.0204(3) 0.54855(15) 0.0265(5) Uani d . 1
H H09 0.1738 -0.0927 0.5527 0.032 Uiso d . 1
H H10 0.0843 0.0168 0.5597 0.032 Uiso d . 1
O O16 0.3304(2) 0.4525(3) 0.44272(16) 0.0316(6) Uani d . 1
H H11 0.3119 0.5651 0.4333 0.038 Uiso d . 1
H H12 0.3971 0.4458 0.4281 0.038 Uiso d . 1
S S -0.08148(4) 0.23795(13) 0.66721(3) 0.01718(10) Uani d . 1
O O1 -0.0216(2) 0.0609(3) 0.65366(14) 0.0227(5) Uani d . 1
O O2 -0.01836(19) 0.4015(3) 0.64225(14) 0.0237(5) Uani d . 1
O O3 -0.19981(12) 0.2363(4) 0.63493(9) 0.0248(3) Uani d . 1
C C1 0.00787(17) 0.2248(5) 0.82661(12) 0.0186(4) Uani d . 1
C C2 -0.0241(2) 0.2782(4) 0.90868(15) 0.0279(7) Uani d . 1
C C3 0.0859(2) 0.2888(5) 0.96047(16) 0.0353(8) Uani d . 1
H H3A 0.0855 0.1982 1.0044 0.042 Uiso calc R 1
H H3B 0.0994 0.4177 0.9814 0.042 Uiso calc R 1
C C4 0.17475(19) 0.2344(6) 0.90275(13) 0.0268(5) Uani d . 1
H H4 0.2548 0.2727 0.9193 0.032 Uiso calc R 1
C C5 0.1589(2) 0.0215(4) 0.88764(16) 0.0280(6) Uani d . 1
H H5A 0.1549 -0.0490 0.9372 0.034 Uiso calc R 1
H H5B 0.2219 -0.0302 0.8585 0.034 Uiso calc R 1
C C6 0.0428(2) 0.0126(4) 0.83773(16) 0.0226(5) Uani d . 1
H H6A -0.0152 -0.0576 0.8655 0.027 Uiso calc R 1
H H6B 0.0522 -0.0489 0.7868 0.027 Uiso calc R 1
C C7 0.1269(2) 0.3230(4) 0.82407(15) 0.0203(5) Uani d . 1
C C8 0.1166(3) 0.5399(4) 0.8263(2) 0.0358(7) Uani d . 1
H H8A 0.1923 0.5953 0.8383 0.043 Uiso calc R 1
H H8B 0.0655 0.5766 0.8665 0.043 Uiso calc R 1
H H8C 0.0855 0.5857 0.7753 0.043 Uiso calc R 1
C C9 0.1999(2) 0.2681(4) 0.75685(14) 0.0260(7) Uani d . 1
H H9A 0.2798 0.3017 0.7704 0.031 Uiso calc R 1
H H9B 0.1725 0.3356 0.7094 0.031 Uiso calc R 1
H H9C 0.1940 0.1318 0.7478 0.031 Uiso calc R 1
O O4 -0.11982(18) 0.3062(4) 0.92834(12) 0.0454(6) Uani d . 1
C C10 -0.09305(19) 0.2637(4) 0.76947(13) 0.0199(6) Uani d . 1
H H11A -0.1178 0.3950 0.7786 0.024 Uiso calc R 1
H H11B -0.1561 0.1804 0.7839 0.024 Uiso calc R 1
S S' 0.40990(4) -0.26391(13) 0.65060(3) 0.01825(10) Uani d . 1
O O1' 0.4675(2) -0.4357(3) 0.62698(15) 0.0253(5) Uani d . 1
O O2' 0.46865(19) -0.0944(3) 0.62639(15) 0.0234(5) Uani d . 1
O O3' 0.28824(12) -0.2646(4) 0.62623(9) 0.0255(3) Uani d . 1
C C1' 0.53121(17) -0.2603(5) 0.79946(12) 0.0202(4) Uani d . 1
C C2' 0.5312(3) -0.3858(4) 0.87247(17) 0.0281(6) Uani d . 1
C C3' 0.6312(3) -0.3214(4) 0.92760(18) 0.0368(8) Uani d . 1
H H3'1 0.6872 -0.4244 0.9381 0.044 Uiso calc R 1
H H3'2 0.6048 -0.2750 0.9777 0.044 Uiso calc R 1
C C4' 0.6823(2) -0.1597(4) 0.88023(16) 0.0271(6) Uani d . 1
H H4' 0.7314 -0.0691 0.9121 0.033 Uiso calc R 1
C C5' 0.74126(19) -0.2540(6) 0.81366(15) 0.0301(5) Uani d . 1
H H5'1 0.7911 -0.3587 0.8333 0.036 Uiso calc R 1
H H5'2 0.7876 -0.1618 0.7861 0.036 Uiso calc R 1
C C6' 0.6400(2) -0.3285(4) 0.75948(16) 0.0245(6) Uani d . 1
H H6'1 0.6419 -0.4679 0.7560 0.029 Uiso calc R 1
H H6'2 0.6421 -0.2750 0.7063 0.029 Uiso calc R 1
C C7' 0.5732(2) -0.0704(4) 0.83839(15) 0.0218(5) Uani d . 1
C C8' 0.4922(3) 0.0105(5) 0.8950(2) 0.0334(8) Uani d . 1
H H8'1 0.4646 -0.0911 0.9276 0.040 Uiso calc R 1
H H8'2 0.4271 0.0699 0.8658 0.040 Uiso calc R 1
H H8'3 0.5324 0.1049 0.9283 0.040 Uiso calc R 1
C C9' 0.6006(2) 0.0861(4) 0.78097(17) 0.0288(6) Uani d . 1
H H9'1 0.5295 0.1317 0.7541 0.035 Uiso calc R 1
H H9'2 0.6509 0.0361 0.7425 0.035 Uiso calc R 1
H H9'3 0.6389 0.1905 0.8095 0.035 Uiso calc R 1
O O4' 0.4641(2) -0.5084(3) 0.88454(15) 0.0405(6) Uani d . 1
C C10' 0.41553(17) -0.2650(6) 0.75433(12) 0.0228(4) Uani d . 1
H H11C 0.3713 -0.1549 0.7711 0.027 Uiso calc R 1
H H11D 0.3751 -0.3795 0.7707 0.027 Uiso calc R 1

loop_
_atom_site_aniso_label
_atom_site_aniso_U_11
_atom_site_aniso_U_22
_atom_site_aniso_U_33
_atom_site_aniso_U_12
_atom_site_aniso_U_13
_atom_site_aniso_U_23
Zn 0.01953(12) 0.01708(11) 0.02041(12) -0.00012(19) 0.00036(9) 0.0005(2)
O11 0.0426(10) 0.0213(8) 0.0473(11) 0.0010(15) -0.0189(8) 0.0040(15)
O12 0.0539(11) 0.0211(9) 0.0518(11) -0.0047(15) -0.0287(9) 0.0055(16)
O13 0.0290(13) 0.0186(12) 0.0311(13) -0.0012(10) 0.0072(11) -0.0011(10)
O14 0.0218(13) 0.0234(12) 0.0346(15) 0.0021(10) 0.0082(11) -0.0007(11)
O15 0.0228(12) 0.0240(13) 0.0340(14) -0.0006(10) 0.0104(10) 0.0037(10)
O16 0.0298(14) 0.0245(13) 0.0416(17) 0.0063(11) 0.0107(12) 0.0131(12)
S 0.0163(2) 0.0165(2) 0.0185(2) 0.0004(4) -0.00026(17) -0.0013(4)
O1 0.0243(12) 0.0192(11) 0.0241(11) 0.0017(9) -0.0010(9) -0.0046(8)
O2 0.0225(12) 0.0206(11) 0.0281(12) -0.0026(9) 0.0027(9) 0.0058(9)
O3 0.0186(7) 0.0275(8) 0.0273(8) -0.0018(13) -0.0051(6) 0.0003(13)
C1 0.0178(9) 0.0216(12) 0.0163(9) 0.0030(14) 0.0007(7) 0.0024(14)
C2 0.0317(13) 0.0301(18) 0.0220(12) 0.0004(10) 0.0032(10) -0.0047(10)
C3 0.0382(16) 0.047(2) 0.0205(13) -0.0005(12) -0.0004(11) -0.0061(11)
C4 0.0231(10) 0.0327(12) 0.0238(10) -0.0050(19) -0.0048(8) 0.0032(19)
C5 0.0281(14) 0.0294(15) 0.0258(14) 0.0030(11) -0.0045(11) 0.0048(11)
C6 0.0255(13) 0.0179(12) 0.0244(13) -0.0023(10) 0.0007(10) 0.0045(10)
C7 0.0160(11) 0.0205(12) 0.0240(13) -0.0019(9) -0.0008(10) -0.0005(10)
C8 0.0377(17) 0.0240(15) 0.0445(18) -0.0064(13) -0.0055(14) -0.0038(13)
C9 0.0216(11) 0.033(2) 0.0238(11) -0.0013(11) 0.0026(9) 0.0045(11)
O4 0.0312(11) 0.0763(18) 0.0298(11) 0.0040(11) 0.0112(9) -0.0116(10)
C10 0.0163(9) 0.0250(17) 0.0184(10) 0.0023(10) 0.0013(8) -0.0009(10)
S' 0.0153(2) 0.0172(2) 0.0220(2) -0.0003(4) -0.00066(18) 0.0007(4)
O1' 0.0248(13) 0.0203(12) 0.0303(13) -0.0014(10) -0.0029(11) -0.0057(10)
O2' 0.0178(12) 0.0217(11) 0.0310(13) -0.0031(9) 0.0034(10) 0.0036(10)
O3' 0.0167(7) 0.0271(8) 0.0319(8) -0.0018(12) -0.0040(6) -0.0023(14)
C1' 0.0187(9) 0.0208(10) 0.0211(9) -0.0035(16) 0.0008(8) 0.0005(17)
C2' 0.0327(15) 0.0248(14) 0.0263(14) -0.0019(12) -0.0011(12) 0.0016(11)
C3' 0.0413(17) 0.0409(18) 0.0265(14) -0.0017(13) -0.0091(13) 0.0050(11)
C4' 0.0248(13) 0.0277(15) 0.0278(14) -0.0003(11) -0.0062(11) -0.0025(11)
C5' 0.0202(10) 0.0333(14) 0.0360(12) 0.0044(17) -0.0044(9) -0.0015(19)
C6' 0.0180(12) 0.0269(13) 0.0284(13) 0.0027(9) -0.0003(11) -0.0052(10)
C7' 0.0182(12) 0.0244(14) 0.0231(13) -0.0024(10) 0.0029(10) -0.0052(10)
C8' 0.0277(15) 0.0366(17) 0.0367(18) -0.0037(13) 0.0086(14) -0.0138(14)
C9' 0.0255(14) 0.0249(14) 0.0358(16) -0.0052(11) 0.0012(12) -0.0010(12)
O4' 0.0471(15) 0.0360(13) 0.0381(14) -0.0126(11) -0.0002(11) 0.0105(10)
C10' 0.0178(9) 0.0294(11) 0.0215(10) -0.0022(17) 0.0032(8) -0.0002(18)

loop_
_atom_type_symbol
_atom_type_description
_atom_type_scat_dispersion_real
_atom_type_scat_dispersion_imag
_atom_type_scat_source
C C 0.0033 0.0016 'International Tables Vol C Tables 4.2.6.8 and 6.1.1.4'
H H 0.0000 0.0000 'International Tables Vol C Tables 4.2.6.8 and 6.1.1.4'
O O 0.0106 0.0060 'International Tables Vol C Tables 4.2.6.8 and 6.1.1.4'
S S 0.1246 0.1234 'International Tables Vol C Tables 4.2.6.8 and 6.1.1.4'
Zn Zn 0.2839 1.4301 'International Tables Vol C Tables 4.2.6.8 and 6.1.1.4'

loop_
_geom_angle_atom_site_label_1
_geom_angle_atom_site_label_2
_geom_angle_atom_site_label_3
_geom_angle
O11 Zn O12 178.36(9)
O11 Zn O14 89.42(10)
O12 Zn O14 89.18(11)
O11 Zn O16 90.03(11)
O12 Zn O16 89.28(11)
O14 Zn O16 96.27(6)
O11 Zn O13 90.77(11)
O12 Zn O13 90.62(11)
O14 Zn O13 179.36(12)
O16 Zn O13 83.13(11)
O11 Zn O15 89.10(11)
O12 Zn O15 91.61(11)
O14 Zn O15 84.37(11)
O16 Zn O15 178.92(12)
O13 Zn O15 96.24(6)
Zn O11 H01 109.1
Zn O11 H02 99.9
H01 O11 H02 103.0
Zn O12 H03 101.0
Zn O12 H04 110.8
H03 O12 H04 103.0
Zn O13 H05 118.5
Zn O13 H06 128.9
H05 O13 H06 103.2
Zn O14 H07 130.8
Zn O14 H08 121.2
H07 O14 H08 103.3
Zn O15 H09 125.5
Zn O15 H10 129.3
H09 O15 H10 103.4
Zn O16 H11 130.6
Zn O16 H12 126.0
H11 O16 H12 103.3
O2 S O3 112.59(15)
O2 S O1 112.13(10)
O3 S O1 112.77(16)
O2 S C10 106.45(14)
O3 S C10 104.01(10)
O1 S C10 108.28(14)
C10 C1 C2 108.9(2)
C10 C1 C7 124.3(2)
C2 C1 C7 100.9(2)
C10 C1 C6 116.2(2)
C2 C1 C6 101.7(2)
C7 C1 C6 101.77(19)
O4 C2 C3 126.6(3)
O4 C2 C1 125.9(2)
C3 C2 C1 107.5(2)
C2 C3 C4 101.3(2)
C2 C3 H3A 111.5
C4 C3 H3A 111.5
C2 C3 H3B 111.5
C4 C3 H3B 111.5
H3A C3 H3B 109.3
C3 C4 C5 106.0(2)
C3 C4 C7 103.7(2)
C5 C4 C7 102.5(2)
C3 C4 H4 114.4
C5 C4 H4 114.4
C7 C4 H4 114.4
C4 C5 C6 102.9(2)
C4 C5 H5A 111.2
C6 C5 H5A 111.2
C4 C5 H5B 111.2
C6 C5 H5B 111.2
H5A C5 H5B 109.1
C5 C6 C1 103.9(2)
C5 C6 H6A 111.0
C1 C6 H6A 111.0
C5 C6 H6B 111.0
C1 C6 H6B 111.0
H6A C6 H6B 109.0
C9 C7 C8 108.6(2)
C9 C7 C4 111.3(2)
C8 C7 C4 113.8(3)
C9 C7 C1 116.9(2)
C8 C7 C1 111.8(2)
C4 C7 C1 93.85(19)
C7 C8 H8A 109.5
C7 C8 H8B 109.5
H8A C8 H8B 109.5
C7 C8 H8C 109.5
H8A C8 H8C 109.5
H8B C8 H8C 109.5
C7 C9 H9A 109.5
C7 C9 H9B 109.5
H9A C9 H9B 109.5
C7 C9 H9C 109.5
H9A C9 H9C 109.5
H9B C9 H9C 109.5
C1 C10 S 120.91(16)
C1 C10 H11A 107.1
S C10 H11A 107.1
C1 C10 H11B 107.1
S C10 H11B 107.1
H11A C10 H11B 106.8
O2' S' O3' 113.11(15)
O2' S' O1' 111.75(9)
O3' S' O1' 112.23(15)
O2' S' C10' 107.61(17)
O3' S' C10' 104.89(9)
O1' S' C10' 106.69(17)
C10' C1' C2' 110.8(2)
C10' C1' C6' 119.8(2)
C2' C1' C6' 102.9(2)
C10' C1' C7' 118.8(3)
C2' C1' C7' 99.55(19)
C6' C1' C7' 102.11(19)
O4' C2' C3' 126.5(3)
O4' C2' C1' 126.6(3)
C3' C2' C1' 106.9(2)
C2' C3' C4' 101.7(2)
C2' C3' H3'1 111.4
C4' C3' H3'1 111.4
C2' C3' H3'2 111.4
C4' C3' H3'2 111.4
H3'1 C3' H3'2 109.3
C5' C4' C3' 106.2(3)
C5' C4' C7' 103.4(2)
C3' C4' C7' 102.0(2)
C5' C4' H4' 114.6
C3' C4' H4' 114.6
C7' C4' H4' 114.6
C4' C5' C6' 103.34(19)
C4' C5' H5'1 111.1
C6' C5' H5'1 111.1
C4' C5' H5'2 111.1
C6' C5' H5'2 111.1
H5'1 C5' H5'2 109.1
C5' C6' C1' 104.2(2)
C5' C6' H6'1 110.9
C1' C6' H6'1 110.9
C5' C6' H6'2 110.9
C1' C6' H6'2 110.9
H6'1 C6' H6'2 108.9
C8' C7' C9' 107.8(2)
C8' C7' C4' 112.8(2)
C9' C7' C4' 112.9(2)
C8' C7' C1' 113.9(2)
C9' C7' C1' 114.9(2)
C4' C7' C1' 94.2(2)
C7' C8' H8'1 109.5
C7' C8' H8'2 109.5
H8'1 C8' H8'2 109.5
C7' C8' H8'3 109.5
H8'1 C8' H8'3 109.5
H8'2 C8' H8'3 109.5
C7' C9' H9'1 109.5
C7' C9' H9'2 109.5
H9'1 C9' H9'2 109.5
C7' C9' H9'3 109.5
H9'1 C9' H9'3 109.5
H9'2 C9' H9'3 109.5
C1' C10' S' 118.91(14)
C1' C10' H11C 107.6
S' C10' H11C 107.6
C1' C10' H11D 107.6
S' C10' H11D 107.6
H11C C10' H11D 107.0

loop_
_geom_bond_atom_site_label_1
_geom_bond_atom_site_label_2
_geom_bond_distance
Zn O11 2.0485(17)
Zn O12 2.0597(17)
Zn O14 2.083(2)
Zn O16 2.086(2)
Zn O13 2.090(2)
Zn O15 2.100(2)
O11 H01 0.8405
O11 H02 0.8387
O12 H03 0.8394
O12 H04 0.8407
O13 H05 0.8401
O13 H06 0.8394
O14 H07 0.8404
O14 H08 0.8397
O15 H09 0.8403
O15 H10 0.8391
O16 H11 0.8392
O16 H12 0.8396
S O2 1.455(2)
S O3 1.4596(14)
S O1 1.464(2)
S C10 1.779(2)
C1 C10 1.511(3)
C1 C2 1.530(3)
C1 C7 1.563(3)
C1 C6 1.566(4)
C2 O4 1.210(3)
C2 C3 1.519(4)
C3 C4 1.535(4)
C3 H3A 0.9900
C3 H3B 0.9900
C4 C5 1.540(5)
C4 C7 1.560(3)
C4 H4 1.0000
C5 C6 1.561(3)
C5 H5A 0.9900
C5 H5B 0.9900
C6 H6A 0.9900
C6 H6B 0.9900
C7 C9 1.533(3)
C7 C8 1.543(4)
C8 H8A 0.9800
C8 H8B 0.9800
C8 H8C 0.9800
C9 H9A 0.9800
C9 H9B 0.9800
C9 H9C 0.9800
C10 H11A 0.9900
C10 H11B 0.9900
S' O2' 1.459(2)
S' O3' 1.4600(14)
S' O1' 1.462(2)
S' C10' 1.778(2)
C1' C10' 1.517(3)
C1' C2' 1.537(4)
C1' C6' 1.566(3)
C1' C7' 1.567(4)
C2' O4' 1.200(4)
C2' C3' 1.527(4)
C3' C4' 1.549(4)
C3' H3'1 0.9900
C3' H3'2 0.9900
C4' C5' 1.529(4)
C4' C7' 1.559(4)
C4' H4' 1.0000
C5' C6' 1.551(3)
C5' H5'1 0.9900
C5' H5'2 0.9900
C6' H6'1 0.9900
C6' H6'2 0.9900
C7' C8' 1.517(4)
C7' C9' 1.532(4)
C8' H8'1 0.9800
C8' H8'2 0.9800
C8' H8'3 0.9800
C9' H9'1 0.9800
C9' H9'2 0.9800
C9' H9'3 0.9800
C10' H11C 0.9900
C10' H11D 0.9900

loop_
_geom_torsion_atom_site_label_1
_geom_torsion_atom_site_label_2
_geom_torsion_atom_site_label_3
_geom_torsion_atom_site_label_4
_geom_torsion
C10 C1 C2 O4 15.3(4)
C7 C1 C2 O4 147.5(3)
C6 C1 C2 O4 -107.9(3)
C10 C1 C2 C3 -164.9(2)
C7 C1 C2 C3 -32.7(3)
C6 C1 C2 C3 71.9(2)
O4 C2 C3 C4 178.5(3)
C1 C2 C3 C4 -1.3(3)
C2 C3 C4 C5 -72.1(3)
C2 C3 C4 C7 35.4(3)
C3 C4 C5 C6 71.2(2)
C7 C4 C5 C6 -37.2(2)
C4 C5 C6 C1 2.5(2)
C10 C1 C6 C5 170.7(2)
C2 C1 C6 C5 -71.2(2)
C7 C1 C6 C5 32.7(2)
C3 C4 C7 C9 -175.0(2)
C5 C4 C7 C9 -64.9(3)
C3 C4 C7 C8 61.9(3)
C5 C4 C7 C8 172.0(2)
C3 C4 C7 C1 -54.1(3)
C5 C4 C7 C1 56.1(2)
C10 C1 C7 C9 -70.6(4)
C2 C1 C7 C9 167.4(2)
C6 C1 C7 C9 62.8(3)
C10 C1 C7 C8 55.5(3)
C2 C1 C7 C8 -66.5(3)
C6 C1 C7 C8 -171.1(2)
C10 C1 C7 C4 173.1(3)
C2 C1 C7 C4 51.1(3)
C6 C1 C7 C4 -53.5(2)
C2 C1 C10 S 174.2(2)
C7 C1 C10 S 55.8(4)
C6 C1 C10 S -71.7(3)
O2 S C10 C1 -75.9(3)
O3 S C10 C1 165.0(3)
O1 S C10 C1 44.9(3)
C10' C1' C2' O4' 18.1(5)
C6' C1' C2' O4' -111.2(3)
C7' C1' C2' O4' 144.0(3)
C10' C1' C2' C3' -160.6(3)
C6' C1' C2' C3' 70.2(3)
C7' C1' C2' C3' -34.7(3)
O4' C2' C3' C4' -178.8(3)
C1' C2' C3' C4' -0.2(3)
C2' C3' C4' C5' -72.4(3)
C2' C3' C4' C7' 35.5(3)
C3' C4' C5' C6' 70.7(3)
C7' C4' C5' C6' -36.3(3)
C4' C5' C6' C1' 2.4(3)
C10' C1' C6' C5' 165.4(3)
C2' C1' C6' C5' -71.2(3)
C7' C1' C6' C5' 31.7(3)
C5' C4' C7' C8' 172.5(3)
C3' C4' C7' C8' 62.3(3)
C5' C4' C7' C9' -64.9(3)
C3' C4' C7' C9' -175.1(2)
C5' C4' C7' C1' 54.3(2)
C3' C4' C7' C1' -55.8(2)
C10' C1' C7' C8' 57.0(3)
C2' C1' C7' C8' -63.2(3)
C6' C1' C7' C8' -168.8(2)
C10' C1' C7' C9' -68.1(3)
C2' C1' C7' C9' 171.7(2)
C6' C1' C7' C9' 66.1(3)
C10' C1' C7' C4' 174.2(2)
C2' C1' C7' C4' 54.0(2)
C6' C1' C7' C4' -51.5(2)
C2' C1' C10' S' -142.1(3)
C6' C1' C10' S' -22.6(5)
C7' C1' C10' S' 103.6(3)
O2' S' C10' C1' -58.0(3)
O3' S' C10' C1' -178.7(3)
O1' S' C10' C1' 62.1(3)
